data_2013736
loop_
_publ_author_name
'Maria Gdaniec'
'Igor Bensemann'
'Tadeusz Po\/lo\'nski'

_publ_section_title
;
 <i>N</i>,<i>N</i>'-Bis(2-pyridyl)benzene-1,2-diamine
;
_journal_issue 3
_journal_name_full 'Acta Crystallographica Section C'
_journal_page_first o215
_journal_page_last o216
_journal_paper_doi 10.1107/S010827010400068X
_journal_volume 60
_journal_year 2004
_chemical_formula_iupac 'C16 H14 N4'
_chemical_formula_moiety 'C16 H14 N4'
_chemical_formula_sum 'C16 H14 N4'
_chemical_formula_weight 262.31
_chemical_name_systematic N,N'-Bis(2-pyridyl)-1,2-diaminobenzene
_space_group_IT_number 14
_symmetry_cell_setting monoclinic
_symmetry_space_group_name_Hall '-P 2yn'
_symmetry_space_group_name_H-M 'P 1 21/n 1'
_atom_sites_solution_hydrogens mixed
_atom_sites_solution_primary direct
_atom_sites_solution_secondary difmap
_audit_creation_method SHELXL-97
_cell_angle_alpha 90.00
_cell_angle_beta 98.598(6)
_cell_angle_gamma 90.00
_cell_formula_units_Z 4
_cell_length_a 9.1835(6)
_cell_length_b 7.8999(6)
_cell_length_c 18.2023(13)
_cell_measurement_reflns_used 4833
_cell_measurement_temperature 110(2)
_cell_measurement_theta_max 25
_cell_measurement_theta_min 4
_cell_volume 1305.71(16)
_computing_cell_refinement
;
CrysAlis
;
_computing_data_collection
;
CrysAlis (Oxford Diffraction, 2000)
;
_computing_data_reduction
;
CrysAlis
;
_computing_molecular_graphics ' 'Stereochemical Workstation (Siemens, 1989)''
_computing_publication_material SHELXL97
_computing_structure_refinement 'SHELXL97 (Sheldrick, 1997)'
_computing_structure_solution 'SHELXS97 (Sheldrick, 1997)'
_diffrn_ambient_temperature 110(2)
_diffrn_measured_fraction_theta_full 0.996
_diffrn_measured_fraction_theta_max 0.996
_diffrn_measurement_device_type 'Kuma KM-4 CCD'
_diffrn_measurement_method '\w scans'
_diffrn_radiation_monochromator graphite
_diffrn_radiation_source 'fine-focus sealed tube'
_diffrn_radiation_type MoK\a
_diffrn_radiation_wavelength 0.71073
_diffrn_reflns_av_R_equivalents 0.0305
_diffrn_reflns_av_sigmaI/netI 0.0258
_diffrn_reflns_limit_h_max 11
_diffrn_reflns_limit_h_min -11
_diffrn_reflns_limit_k_max 9
_diffrn_reflns_limit_k_min -9
_diffrn_reflns_limit_l_max 17
_diffrn_reflns_limit_l_min -22
_diffrn_reflns_number 6639
_diffrn_reflns_theta_full 26.37
_diffrn_reflns_theta_max 26.37
_diffrn_reflns_theta_min 3.49
_diffrn_standards_decay_% 0
_diffrn_standards_number 0
_exptl_absorpt_coefficient_mu 0.083
_exptl_absorpt_correction_type none
_exptl_crystal_colour colorless
_exptl_crystal_density_diffrn 1.334
_exptl_crystal_density_method 'not measured'
_exptl_crystal_description block
_exptl_crystal_F_000 552
_exptl_crystal_size_max 0.40
_exptl_crystal_size_mid 0.40
_exptl_crystal_size_min 0.20
_refine_diff_density_max 0.196
_refine_diff_density_min -0.246
_refine_ls_extinction_method none
_refine_ls_goodness_of_fit_ref 1.082
_refine_ls_hydrogen_treatment mixed
_refine_ls_matrix_type full
_refine_ls_number_parameters 201
_refine_ls_number_reflns 2655
_refine_ls_number_restraints 0
_refine_ls_restrained_S_all 1.082
_refine_ls_R_factor_all 0.0532
_refine_ls_R_factor_gt 0.0455
_refine_ls_shift/su_max 0.000
_refine_ls_shift/su_mean 0.000
_refine_ls_structure_factor_coef Fsqd
_refine_ls_weighting_details 'calc w=1/[\s^2^(Fo^2^)+(0.0717P)^2^+0.3063P] where P=(Fo^2^+2Fc^2^)/3'
_refine_ls_weighting_scheme calc
_refine_ls_wR_factor_gt 0.1168
_refine_ls_wR_factor_ref 0.1248
_reflns_number_gt 2319
_reflns_number_total 2655
_reflns_threshold_expression I>2\s(I)
_cod_data_source_file av1160.cif
_cod_data_source_block I
_cod_original_sg_symbol_Hall -P2yn
_cod_original_sg_symbol_H-M 'P 21/n'
_cod_database_code 2013736
_cod_database_fobs_code 2013736

loop_
_symmetry_equiv_pos_as_xyz
'x, y, z'
'-x+1/2, y+1/2, -z+1/2'
'-x, -y, -z'
'x-1/2, -y-1/2, z-1/2'

loop_
_atom_site_label
_atom_site_fract_x
_atom_site_fract_y
_atom_site_fract_z
_atom_site_U_iso_or_equiv
_atom_site_adp_type
_atom_site_calc_flag
_atom_site_refinement_flags
_atom_site_occupancy
_atom_site_disorder_assembly
_atom_site_disorder_group
_atom_site_type_symbol
N1 0.06342(13) 0.69506(15) 0.30881(6) 0.0239(3) Uani d . 1 . . N
C2 0.10734(15) 0.77340(17) 0.25114(7) 0.0211(3) Uani d . 1 . . C
C3 0.25440(17) 0.82451(19) 0.25111(9) 0.0284(3) Uani d . 1 . . C
H3A 0.2826 0.8810 0.2088 0.029(4) Uiso d R 1 . . H
C4 0.35691(16) 0.79234(19) 0.31243(9) 0.0299(3) Uani d . 1 . . C
H4A 0.4574 0.8273 0.3137 0.033(4) Uiso d R 1 . . H
C5 0.31310(16) 0.70857(19) 0.37287(8) 0.0288(3) Uani d . 1 . . C
H5A 0.3824 0.6821 0.4162 0.036(5) Uiso d R 1 . . H
C6 0.16702(17) 0.66474(19) 0.36800(8) 0.0278(3) Uani d . 1 . . C
H6A 0.1364 0.6087 0.4099 0.033(4) Uiso d R 1 . . H
N7 0.00640(13) 0.80816(15) 0.18831(6) 0.0237(3) Uani d . 1 . . N
H7 0.0430(18) 0.874(2) 0.1560(9) 0.026(4) Uiso d . 1 . . H
C8 -0.14579(15) 0.77847(16) 0.17315(7) 0.0207(3) Uani d . 1 . . C
C9 -0.22453(15) 0.85996(17) 0.11013(7) 0.0211(3) Uani d . 1 . . C
C10 -0.37580(15) 0.83763(17) 0.09312(8) 0.0242(3) Uani d . 1 . . C
H10A -0.4284 0.8914 0.0499 0.028(4) Uiso d R 1 . . H
C11 -0.45232(16) 0.73926(18) 0.13750(8) 0.0263(3) Uani d . 1 . . C
H11A -0.5575 0.7288 0.1265 0.030(4) Uiso d R 1 . . H
C12 -0.37415(16) 0.65587(18) 0.19818(8) 0.0270(3) Uani d . 1 . . C
H12A -0.4260 0.5857 0.2286 0.029(4) Uiso d R 1 . . H
C13 -0.22250(16) 0.67226(18) 0.21539(8) 0.0249(3) Uani d . 1 . . C
H13A -0.1700 0.6107 0.2565 0.029(4) Uiso d R 1 . . H
N14 -0.14696(13) 0.96227(15) 0.06474(6) 0.0235(3) Uani d . 1 . . N
H14 -0.069(2) 0.919(2) 0.0446(10) 0.041(5) Uiso d . 1 . . H
C15 -0.18829(14) 1.12400(17) 0.04170(7) 0.0196(3) Uani d . 1 . . C
N16 -0.11729(12) 1.18788(14) -0.01178(6) 0.0212(3) Uani d . 1 . . N
C17 -0.14821(16) 1.34886(18) -0.03364(8) 0.0251(3) Uani d . 1 . . C
H17A -0.0969 1.3958 -0.0711 0.029(4) Uiso d R 1 . . H
C18 -0.24899(17) 1.45022(18) -0.00539(8) 0.0292(3) Uani d . 1 . . C
H18A -0.2680 1.5639 -0.0228 0.032(4) Uiso d R 1 . . H
C19 -0.32205(17) 1.38154(19) 0.04925(8) 0.0285(3) Uani d . 1 . . C
H19A -0.3934 1.4480 0.0700 0.033(4) Uiso d R 1 . . H
C20 -0.29234(15) 1.21857(18) 0.07360(8) 0.0238(3) Uani d . 1 . . C
H20A -0.3416 1.1706 0.1116 0.030(4) Uiso d R 1 . . H

loop_
_atom_site_aniso_label
_atom_site_aniso_U_11
_atom_site_aniso_U_22
_atom_site_aniso_U_33
_atom_site_aniso_U_12
_atom_site_aniso_U_13
_atom_site_aniso_U_23
N1 0.0241(6) 0.0269(6) 0.0211(6) 0.0017(5) 0.0050(5) 0.0007(5)
C2 0.0215(7) 0.0205(6) 0.0222(6) 0.0030(5) 0.0057(5) -0.0012(5)
C3 0.0248(7) 0.0313(8) 0.0301(7) -0.0001(6) 0.0079(6) 0.0060(6)
C4 0.0217(7) 0.0322(8) 0.0357(8) 0.0010(6) 0.0043(6) -0.0025(6)
C5 0.0267(8) 0.0334(8) 0.0249(7) 0.0078(6) -0.0002(6) -0.0023(6)
C6 0.0318(8) 0.0302(8) 0.0218(7) 0.0039(6) 0.0057(6) 0.0016(6)
N7 0.0211(6) 0.0291(6) 0.0220(6) -0.0003(5) 0.0064(5) 0.0061(5)
C8 0.0219(7) 0.0204(6) 0.0204(6) 0.0006(5) 0.0053(5) -0.0025(5)
C9 0.0238(7) 0.0196(6) 0.0215(7) 0.0035(5) 0.0084(5) -0.0003(5)
C10 0.0237(7) 0.0240(7) 0.0251(7) 0.0049(5) 0.0043(5) -0.0015(5)
C11 0.0212(7) 0.0252(7) 0.0330(8) -0.0017(5) 0.0056(6) -0.0037(6)
C12 0.0283(8) 0.0254(7) 0.0290(7) -0.0053(6) 0.0104(6) -0.0006(6)
C13 0.0276(7) 0.0250(7) 0.0225(7) -0.0012(6) 0.0052(6) 0.0007(5)
N14 0.0227(6) 0.0243(6) 0.0257(6) 0.0071(5) 0.0111(5) 0.0057(5)
C15 0.0176(6) 0.0225(7) 0.0182(6) 0.0001(5) 0.0011(5) 0.0001(5)
N16 0.0193(6) 0.0233(6) 0.0215(6) 0.0012(4) 0.0043(4) 0.0019(4)
C17 0.0256(7) 0.0243(7) 0.0256(7) -0.0004(5) 0.0045(6) 0.0045(5)
C18 0.0333(8) 0.0196(7) 0.0353(8) 0.0044(6) 0.0069(6) 0.0028(6)
C19 0.0304(8) 0.0250(7) 0.0315(8) 0.0064(6) 0.0092(6) -0.0025(6)
C20 0.0233(7) 0.0266(7) 0.0225(7) 0.0024(5) 0.0070(5) -0.0008(5)

loop_
_atom_type_symbol
_atom_type_description
_atom_type_scat_dispersion_real
_atom_type_scat_dispersion_imag
_atom_type_scat_source
C C 0.0033 0.0016 'International Tables Vol C Tables 4.2.6.8 and 6.1.1.4'
H H 0.0000 0.0000 'International Tables Vol C Tables 4.2.6.8 and 6.1.1.4'
N N 0.0061 0.0033 'International Tables Vol C Tables 4.2.6.8 and 6.1.1.4'

loop_
_geom_angle_atom_site_label_1
_geom_angle_atom_site_label_2
_geom_angle_atom_site_label_3
_geom_angle
_geom_angle_publ_flag
C2 N1 C6 116.86(12) y
N1 C2 N7 119.86(12) ?
N1 C2 C3 122.43(13) ?
N7 C2 C3 117.71(13) ?
C4 C3 C2 119.18(14) ?
C4 C3 H3A 120.3 ?
C2 C3 H3A 120.5 ?
C3 C4 C5 119.09(14) ?
C3 C4 H4A 120.5 ?
C5 C4 H4A 120.4 ?
C6 C5 C4 117.55(13) ?
C6 C5 H5A 121.2 ?
C4 C5 H5A 121.2 ?
N1 C6 C5 124.88(14) ?
N1 C6 H6A 117.5 ?
C5 C6 H6A 117.6 ?
C2 N7 C8 130.68(12) y
C2 N7 H7 112.9(11) ?
C8 N7 H7 115.6(11) ?
C13 C8 N7 124.15(12) ?
C13 C8 C9 118.70(12) ?
N7 C8 C9 117.14(12) ?
C10 C9 C8 119.71(12) ?
C10 C9 N14 120.96(12) ?
C8 C9 N14 119.33(12) ?
C11 C10 C9 121.26(13) ?
C11 C10 H10A 119.4 ?
C9 C10 H10A 119.4 ?
C10 C11 C12 118.84(13) ?
C10 C11 H11A 120.6 ?
C12 C11 H11A 120.6 ?
C13 C12 C11 121.13(13) ?
C13 C12 H12A 119.5 ?
C11 C12 H12A 119.4 ?
C12 C13 C8 120.23(13) ?
C12 C13 H13A 119.9 ?
C8 C13 H13A 119.8 ?
C15 N14 C9 124.34(11) y
C15 N14 H14 114.8(12) ?
C9 N14 H14 120.6(12) ?
N16 C15 N14 115.17(11) ?
N16 C15 C20 122.12(12) ?
N14 C15 C20 122.67(12) ?
C15 N16 C17 117.54(12) y
N16 C17 C18 124.05(13) ?
N16 C17 H17A 118.0 ?
C18 C17 H17A 118.0 ?
C17 C18 C19 117.54(13) ?
C17 C18 H18A 121.3 ?
C19 C18 H18A 121.2 ?
C20 C19 C18 120.14(13) ?
C20 C19 H19A 119.9 ?
C18 C19 H19A 119.9 ?
C19 C20 C15 118.61(13) ?
C19 C20 H20A 120.7 ?
C15 C20 H20A 120.7 ?

loop_
_geom_bond_atom_site_label_1
_geom_bond_atom_site_label_2
_geom_bond_site_symmetry_2
_geom_bond_distance
_geom_bond_publ_flag
N1 C2 . 1.3320(18) y
N1 C6 . 1.3480(19) y
C2 N7 . 1.3877(18) y
C2 C3 . 1.410(2) ?
C3 C4 . 1.372(2) ?
C3 H3A . 0.96 ?
C4 C5 . 1.394(2) ?
C4 H4A . 0.96 ?
C5 C6 . 1.375(2) ?
C5 H5A . 0.96 ?
C6 H6A . 0.96 ?
N7 C8 . 1.4033(18) y
N7 H7 . 0.889(17) ?
C8 C13 . 1.3975(19) ?
C8 C9 . 1.4160(19) ?
C9 C10 . 1.3886(19) ?
C9 N14 . 1.4211(17) y
C10 C11 . 1.386(2) ?
C10 H10A . 0.96 ?
C11 C12 . 1.390(2) ?
C11 H11A . 0.96 ?
C12 C13 . 1.387(2) ?
C12 H12A . 0.96 ?
C13 H13A . 0.96 ?
N14 C15 . 1.3802(17) y
N14 H14 . 0.92(2) ?
C15 N16 . 1.3479(17) y
C15 C20 . 1.4051(19) ?
N16 C17 . 1.3500(18) y
C17 C18 . 1.380(2) ?
C17 H17A . 0.96 ?
C18 C19 . 1.390(2) ?
C18 H18A . 0.96 ?
C19 C20 . 1.376(2) ?
C19 H19A . 0.9600 ?
C20 H20A . 0.96 ?

loop_
_geom_hbond_atom_site_label_D
_geom_hbond_atom_site_label_H
_geom_hbond_atom_site_label_A
_geom_hbond_site_symmetry_A
_geom_hbond_distance_DH
_geom_hbond_distance_HA
_geom_hbond_distance_DA
_geom_hbond_angle_DHA
C13 H13A N1 . 0.96 2.31 2.9126(19) 120.1
N14 H14 N16 3_575 0.92(2) 2.07(2) 2.9874(16) 173.2(16)

loop_
_geom_torsion_atom_site_label_1
_geom_torsion_atom_site_label_2
_geom_torsion_atom_site_label_3
_geom_torsion_atom_site_label_4
_geom_torsion
_geom_torsion_publ_flag
N1 C2 N7 C8 2.0(2) y
C3 C2 N7 C8 -177.63(13) ?
C2 N7 C8 C9 167.00(13) ?
C2 N7 C8 C13 -14.1(2) y
C10 C9 N14 C15 49.39(19) y
C8 C9 N14 C15 -131.25(14) ?
C9 N14 C15 N16 -168.21(12) ?
C9 N14 C15 C20 14.3(2) y

loop_
_cod_related_entry_id
_cod_related_entry_database
_cod_related_entry_code
1 ChemSpider 602918
